data_7213353
loop_
_publ_author_name
'Jeon, Moon-Kook'
'Kim, Kyongtae'

_publ_section_title
;
 Reactions of
 5-(4-chloro-5H-1,2,3-dithiazol-5-ylidene)-2,2-dimethyl-1,3-dioxane-4,6-dione
 with primary and secondary alkylamines&#x200A;&#x2020;
;
_journal_issue 18
_journal_name_full 'Journal of the Chemical Society, Perkin Transactions 1'
_journal_page_first 3107
_journal_paper_doi 10.1039/b003109g
_journal_year 2000
_chemical_formula_sum 'C14 H16 N2 O4 S2'
_chemical_formula_weight 340.41
_chemical_name_systematic
; 
 ? 
;
_space_group_IT_number 2
_symmetry_space_group_name_Hall '-P 1'
_symmetry_space_group_name_H-M 'P -1'
_atom_sites_solution_hydrogens geom
_atom_sites_solution_primary direct
_atom_sites_solution_secondary difmap
_audit_creation_method SHELXL-97
_cell_angle_alpha 109.600(10)
_cell_angle_beta 107.55(2)
_cell_angle_gamma 94.24(2)
_cell_formula_units_Z 2
_cell_length_a 7.389(2)
_cell_length_b 10.165(2)
_cell_length_c 12.128(3)
_cell_measurement_temperature 293(2)
_cell_volume 802.5(4)
_computing_structure_refinement 'SHELXL-97 (Sheldrick, 1997)'
_computing_structure_solution 'SHELXS-97 (Sheldrick, 1990)'
_diffrn_ambient_temperature 293(2)
_diffrn_measured_fraction_theta_full 0.626
_diffrn_measured_fraction_theta_max 0.626
_diffrn_radiation_monochromator graphite
_diffrn_radiation_source 'fine-focus sealed tube'
_diffrn_radiation_type MoK\a
_diffrn_radiation_wavelength 0.71073
_diffrn_reflns_av_R_equivalents 0.0391
_diffrn_reflns_av_sigmaI/netI 0.0474
_diffrn_reflns_limit_h_max 8
_diffrn_reflns_limit_h_min 0
_diffrn_reflns_limit_k_max 12
_diffrn_reflns_limit_k_min -12
_diffrn_reflns_limit_l_max 13
_diffrn_reflns_limit_l_min -14
_diffrn_reflns_number 1890
_diffrn_reflns_theta_full 24.98
_diffrn_reflns_theta_max 24.98
_diffrn_reflns_theta_min 1.90
_exptl_absorpt_coefficient_mu 0.350
_exptl_crystal_density_diffrn 1.409
_exptl_crystal_density_method 'not measured'
_exptl_crystal_F_000 356
_refine_diff_density_max 0.434
_refine_diff_density_min -0.337
_refine_diff_density_rms 0.083
_refine_ls_extinction_method none
_refine_ls_goodness_of_fit_ref 1.123
_refine_ls_hydrogen_treatment mixed
_refine_ls_matrix_type full
_refine_ls_number_parameters 199
_refine_ls_number_reflns 1767
_refine_ls_number_restraints 0
_refine_ls_restrained_S_all 1.123
_refine_ls_R_factor_all 0.0587
_refine_ls_R_factor_gt 0.0550
_refine_ls_shift/su_max 0.001
_refine_ls_shift/su_mean 0.000
_refine_ls_structure_factor_coef Fsqd
_refine_ls_weighting_details 'w=1/[\s^2^(Fo^2^)+(0.1034P)^2^+0.0741P] where P=(Fo^2^+2Fc^2^)/3'
_refine_ls_weighting_scheme calc
_refine_ls_wR_factor_gt 0.1496
_refine_ls_wR_factor_ref 0.1528
_reflns_number_gt 1682
_reflns_number_total 1767
_reflns_threshold_expression >2sigma(I)
_cod_data_source_file b003109gsup1.cif
_cod_data_source_block jmk
_cod_depositor_comments
;
The following automatic conversions were performed:

'_refine_ls_weighting_scheme' value 'calc
w=1/[\s^2^(Fo^2^)+(0.1034P)^2^+0.0741P] where P=(Fo^2^+2Fc^2^)/3' was
changed to 'calc'. New tag '_refine_ls_weighting_details' was
created. The value of the new tag was set to
'w=1/[\s^2^(Fo^2^)+(0.1034P)^2^+0.0741P] where P=(Fo^2^+2Fc^2^)/3'.

Automatic conversion script
Id: cif_fix_values 3143 2015-03-26 13:38:13Z robertas 
;
_cod_original_cell_volume 802.5(3)
_cod_database_code 7213353

loop_
_symmetry_equiv_pos_as_xyz
'x, y, z'
'-x, -y, -z'

loop_
_atom_site_label
_atom_site_type_symbol
_atom_site_fract_x
_atom_site_fract_y
_atom_site_fract_z
_atom_site_U_iso_or_equiv
_atom_site_adp_type
_atom_site_occupancy
_atom_site_calc_flag
_atom_site_refinement_flags
S1 S 0.33479(16) 0.35857(14) 0.35401(12) 0.0418(4) Uani 1 d .
S2 S 0.36262(17) 0.47471(16) 0.24932(13) 0.0489(4) Uani 1 d .
N1 N 0.1335(6) 0.4666(5) 0.1802(4) 0.0477(11) Uani 1 d .
N2 N -0.1836(5) 0.3759(5) 0.1453(4) 0.0468(11) Uani 1 d .
O1 O 0.2538(5) 0.2099(4) 0.4694(4) 0.0584(11) Uani 1 d .
O2 O -0.0050(4) 0.1765(4) 0.5163(3) 0.0477(9) Uani 1 d .
O3 O -0.2555(4) 0.2976(3) 0.4674(3) 0.0416(8) Uani 1 d .
O4 O -0.2484(4) 0.4441(4) 0.3706(3) 0.0422(8) Uani 1 d .
C1 C -0.1780(6) 0.3515(5) 0.3987(4) 0.0328(10) Uani 1 d .
C2 C -0.2119(6) 0.1667(5) 0.4793(5) 0.0422(12) Uani 1 d .
C3 C -0.2669(7) 0.1560(6) 0.5836(5) 0.0526(14) Uani 1 d .
H3A H -0.2402 0.0691 0.5940 0.079 Uiso 1 calc R
H3B H -0.4025 0.1565 0.5658 0.079 Uiso 1 calc R
H3C H -0.1937 0.2356 0.6588 0.079 Uiso 1 calc R
C4 C -0.3130(8) 0.0416(6) 0.3590(6) 0.0585(15) Uani 1 d .
H4A H -0.2820 -0.0444 0.3698 0.088 Uiso 1 calc R
H4B H -0.2712 0.0530 0.2945 0.088 Uiso 1 calc R
H4C H -0.4503 0.0364 0.3359 0.088 Uiso 1 calc R
C5 C 0.0887(7) 0.2273(5) 0.4558(5) 0.0417(12) Uani 1 d .
C6 C -0.0108(6) 0.2992(5) 0.3773(4) 0.0347(11) Uani 1 d .
C7 C 0.0890(6) 0.3470(5) 0.3121(4) 0.0347(11) Uani 1 d .
C8 C 0.0124(6) 0.3984(5) 0.2107(4) 0.0365(11) Uani 1 d .
C9 C -0.3015(7) 0.2347(6) 0.0991(5) 0.0545(15) Uani 1 d .
H9A H -0.4354 0.2430 0.0868 0.065 Uiso 1 calc R
H9B H -0.2601 0.1926 0.1612 0.065 Uiso 1 calc R
C10 C -0.2881(11) 0.1386(8) -0.0208(8) 0.091(2) Uani 1 d .
H10 H -0.3202 0.1730 -0.0848 0.109 Uiso 1 calc R
C11 C -0.2411(14) 0.0200(12) -0.0492(12) 0.158(5) Uani 1 d .
H11A H -0.2070 -0.0218 0.0097 0.189 Uiso 1 calc R
H11B H -0.2401 -0.0268 -0.1293 0.189 Uiso 1 calc R
C12 C -0.2441(8) 0.4641(6) 0.0715(5) 0.0550(15) Uani 1 d .
H12A H -0.3792 0.4283 0.0191 0.066 Uiso 1 calc R
H12B H -0.1687 0.4568 0.0174 0.066 Uiso 1 calc R
C13 C -0.2181(8) 0.6169(7) 0.1527(6) 0.0607(16) Uani 1 d .
H13 H -0.2422 0.6366 0.2270 0.073 Uiso 1 calc R
C14 C -0.1653(11) 0.7221(8) 0.1271(7) 0.084(2) Uani 1 d .
H14A H -0.1400 0.7063 0.0536 0.100 Uiso 1 calc R
H14B H -0.1520 0.8147 0.1821 0.100 Uiso 1 calc R

loop_
_atom_site_aniso_label
_atom_site_aniso_U_11
_atom_site_aniso_U_22
_atom_site_aniso_U_33
_atom_site_aniso_U_23
_atom_site_aniso_U_13
_atom_site_aniso_U_12
S1 0.0235(6) 0.0540(8) 0.0537(8) 0.0264(7) 0.0126(5) 0.0151(5)
S2 0.0300(7) 0.0686(10) 0.0617(9) 0.0356(8) 0.0204(6) 0.0158(6)
N1 0.034(2) 0.067(3) 0.052(3) 0.032(2) 0.017(2) 0.016(2)
N2 0.027(2) 0.060(3) 0.051(3) 0.029(2) 0.0020(19) 0.0081(19)
O1 0.0310(18) 0.074(3) 0.092(3) 0.054(2) 0.0214(19) 0.0295(18)
O2 0.0293(17) 0.059(2) 0.066(2) 0.040(2) 0.0118(16) 0.0168(16)
O3 0.0315(17) 0.0436(19) 0.060(2) 0.0288(18) 0.0173(16) 0.0171(15)
O4 0.0351(17) 0.046(2) 0.058(2) 0.0290(18) 0.0193(16) 0.0230(16)
C1 0.025(2) 0.035(3) 0.033(3) 0.013(2) 0.0039(19) 0.005(2)
C2 0.027(2) 0.042(3) 0.062(3) 0.028(3) 0.010(2) 0.011(2)
C3 0.044(3) 0.058(4) 0.069(4) 0.036(3) 0.024(3) 0.013(3)
C4 0.055(3) 0.050(3) 0.066(4) 0.025(3) 0.012(3) 0.004(3)
C5 0.033(3) 0.046(3) 0.055(3) 0.029(3) 0.015(2) 0.017(2)
C6 0.023(2) 0.038(3) 0.044(3) 0.018(2) 0.009(2) 0.0123(19)
C7 0.024(2) 0.035(3) 0.043(3) 0.014(2) 0.008(2) 0.0106(19)
C8 0.029(2) 0.044(3) 0.038(3) 0.017(2) 0.011(2) 0.013(2)
C9 0.036(3) 0.057(4) 0.056(4) 0.017(3) 0.002(3) 0.001(3)
C10 0.087(5) 0.067(5) 0.084(5) 0.012(4) 0.004(4) 0.008(4)
C11 0.105(8) 0.123(9) 0.173(11) -0.010(8) 0.020(7) 0.039(7)
C12 0.039(3) 0.072(4) 0.049(3) 0.029(3) 0.002(2) 0.014(3)
C13 0.047(3) 0.074(4) 0.065(4) 0.034(4) 0.014(3) 0.023(3)
C14 0.098(6) 0.078(5) 0.078(5) 0.030(4) 0.029(4) 0.033(4)

loop_
_atom_type_symbol
_atom_type_description
_atom_type_scat_dispersion_real
_atom_type_scat_dispersion_imag
_atom_type_scat_source
C C 0.0033 0.0016 'International Tables Vol C Tables 4.2.6.8 and 6.1.1.4'
H H 0.0000 0.0000 'International Tables Vol C Tables 4.2.6.8 and 6.1.1.4'
N N 0.0061 0.0033 'International Tables Vol C Tables 4.2.6.8 and 6.1.1.4'
O O 0.0106 0.0060 'International Tables Vol C Tables 4.2.6.8 and 6.1.1.4'
S S 0.1246 0.1234 'International Tables Vol C Tables 4.2.6.8 and 6.1.1.4'

loop_
_geom_angle_atom_site_label_1
_geom_angle_atom_site_label_2
_geom_angle_atom_site_label_3
_geom_angle
C7 S1 S2 93.57(17)
N1 S2 S1 98.10(17)
C8 N1 S2 116.5(4)
C8 N2 C9 119.4(4)
C8 N2 C12 116.6(4)
C9 N2 C12 116.6(4)
C5 O2 C2 118.0(4)
C1 O3 C2 119.4(4)
O4 C1 O3 116.6(4)
O4 C1 C6 127.3(4)
O3 C1 C6 115.9(4)
O3 C2 O2 108.5(4)
O3 C2 C3 107.1(4)
O2 C2 C3 106.5(4)
O3 C2 C4 111.3(4)
O2 C2 C4 110.5(4)
C3 C2 C4 112.7(4)
O1 C5 O2 117.7(4)
O1 C5 C6 123.4(5)
O2 C5 C6 118.9(4)
C7 C6 C1 122.9(4)
C7 C6 C5 117.5(4)
C1 C6 C5 117.1(4)
C6 C7 C8 128.4(4)
C6 C7 S1 119.7(3)
C8 C7 S1 111.8(3)
N1 C8 N2 118.6(4)
N1 C8 C7 118.9(4)
N2 C8 C7 122.5(4)
N2 C9 C10 112.5(5)
C11 C10 C9 130.6(10)
N2 C12 C13 111.8(5)
C14 C13 C12 124.5(7)

loop_
_geom_bond_atom_site_label_1
_geom_bond_atom_site_label_2
_geom_bond_distance
S1 C7 1.715(4)
S1 S2 2.0433(19)
S2 N1 1.629(4)
N1 C8 1.303(6)
N2 C8 1.384(5)
N2 C9 1.454(7)
N2 C12 1.471(6)
O1 C5 1.215(5)
O2 C5 1.339(6)
O2 C2 1.443(5)
O3 C1 1.368(6)
O3 C2 1.434(6)
O4 C1 1.206(5)
C1 C6 1.441(6)
C2 C3 1.473(7)
C2 C4 1.503(8)
C5 C6 1.451(6)
C6 C7 1.400(6)
C7 C8 1.469(6)
C9 C10 1.491(9)
C10 C11 1.244(11)
C12 C13 1.495(8)
C13 C14 1.275(9)
